data_4066342
loop_
_publ_author_name
'Maheswari, K.'
'Rajendran, N. M.'
'Meyer, Jens'
'Reddy, N. Dastagiri'

_publ_section_title
;
 Reactions of an Aluminum Amide with Aromatic Nitriles: Formation of
 Al&#x2212;N&#x2212;C Frameworks
;
_journal_issue 17
_journal_name_full Organometallics
_journal_page_first 3799
_journal_paper_doi 10.1021/om100406y
_journal_volume 29
_journal_year 2010
_chemical_formula_moiety 'C74 H106 Al4 N6, C6 H14'
_chemical_formula_sum 'C80 H120 Al4 N6'
_chemical_formula_weight 1273.74
_chemical_name_systematic
;
 ?
;
_space_group_IT_number 14
_symmetry_cell_setting monoclinic
_symmetry_space_group_name_Hall '-P 2yn'
_symmetry_space_group_name_H-M 'P 1 21/n 1'
_atom_sites_solution_hydrogens geom
_atom_sites_solution_primary direct
_atom_sites_solution_secondary difmap
_audit_creation_method SHELXL-97
_cell_angle_alpha 90.00
_cell_angle_beta 95.189(2)
_cell_angle_gamma 90.00
_cell_formula_units_Z 4
_cell_length_a 16.9091(5)
_cell_length_b 18.1419(5)
_cell_length_c 25.6946(8)
_cell_measurement_reflns_used 11211
_cell_measurement_temperature 293(2)
_cell_measurement_theta_max 29.2440
_cell_measurement_theta_min 2.6337
_cell_volume 7849.9(4)
_computing_cell_refinement
;
'Sat Feb 20 21:40:55 2010'
;
_computing_data_collection
;
'Sat Feb 20 21:40:55 2010'
;
_computing_data_reduction
;
'Sat Feb 20 21:40:55 2010'
;
_computing_molecular_graphics ORTEP
_computing_publication_material WINGX
_computing_structure_refinement 'SHELXL-97 (Sheldrick, 1997)'
_computing_structure_solution 'SHELXS-97 (Sheldrick, 1997)'
_diffrn_ambient_temperature 293(2)
_diffrn_detector_area_resol_mean 15.9821
_diffrn_measured_fraction_theta_full 0.999
_diffrn_measured_fraction_theta_max 0.857
_diffrn_measurement_device_type 'Xcalibur, Eos'
_diffrn_measurement_method '\w scans'
_diffrn_radiation_monochromator graphite
_diffrn_radiation_source 'fine-focus sealed tube'
_diffrn_radiation_type MoK\a
_diffrn_radiation_wavelength 0.71073
_diffrn_reflns_av_R_equivalents 0.0575
_diffrn_reflns_av_sigmaI/netI 0.1603
_diffrn_reflns_limit_h_max 22
_diffrn_reflns_limit_h_min -21
_diffrn_reflns_limit_k_max 15
_diffrn_reflns_limit_k_min -24
_diffrn_reflns_limit_l_max 29
_diffrn_reflns_limit_l_min -34
_diffrn_reflns_number 42077
_diffrn_reflns_theta_full 25.00
_diffrn_reflns_theta_max 29.31
_diffrn_reflns_theta_min 2.64
_exptl_absorpt_coefficient_mu 0.103
_exptl_absorpt_correction_T_max 0.9726
_exptl_absorpt_correction_T_min 0.9657
_exptl_absorpt_correction_type multi-scan
_exptl_absorpt_process_details
;
'Sat Feb 20 21:40:55 2010
CrysAlisPro, Oxford Diffraction Ltd.,
Version 1.171.33.55 (release 05-01-2010 CrysAlis171 .NET)
(compiled Jan  5 2010,16:28:46)
Empirical absorption correction using spherical harmonics,
 implemented in SCALE3 ABSPACK scaling algorithm.'
;
_exptl_crystal_colour yellow
_exptl_crystal_density_diffrn 1.078
_exptl_crystal_density_method 'not measured'
_exptl_crystal_description prism
_exptl_crystal_F_000 2776
_exptl_crystal_size_max 0.34
_exptl_crystal_size_mid 0.30
_exptl_crystal_size_min 0.27
_refine_diff_density_max 0.548
_refine_diff_density_min -0.515
_refine_diff_density_rms 0.059
_refine_ls_extinction_method none
_refine_ls_goodness_of_fit_ref 0.898
_refine_ls_hydrogen_treatment constr
_refine_ls_matrix_type full
_refine_ls_number_parameters 811
_refine_ls_number_reflns 18400
_refine_ls_number_restraints 0
_refine_ls_restrained_S_all 0.898
_refine_ls_R_factor_all 0.1404
_refine_ls_R_factor_gt 0.0596
_refine_ls_shift/su_max 0.077
_refine_ls_shift/su_mean 0.008
_refine_ls_structure_factor_coef Fsqd
_refine_ls_weighting_details 'calc w=1/[\s^2^(Fo^2^)+(0.0694P)^2^+0.0000P] where P=(Fo^2^+2Fc^2^)/3'
_refine_ls_weighting_scheme calc
_refine_ls_wR_factor_gt 0.1344
_refine_ls_wR_factor_ref 0.1524
_reflns_number_gt 8669
_reflns_number_total 18400
_reflns_threshold_expression >2\s(I)
_cod_data_source_file om100406y_si_002.cif
_cod_data_source_block compound_5
_cod_database_code 4066342

loop_
_symmetry_equiv_pos_as_xyz
'x, y, z'
'-x+1/2, y+1/2, -z+1/2'
'-x, -y, -z'
'x-1/2, -y-1/2, z-1/2'

loop_
_atom_site_label
_atom_site_type_symbol
_atom_site_fract_x
_atom_site_fract_y
_atom_site_fract_z
_atom_site_U_iso_or_equiv
_atom_site_adp_type
_atom_site_occupancy
_atom_site_symmetry_multiplicity
_atom_site_calc_flag
_atom_site_refinement_flags
Al3 Al 0.12705(5) 0.29355(4) 0.06205(3) 0.01557(18) Uani 1 1 d .
Al4 Al 0.18728(5) 0.31464(4) 0.16070(3) 0.01808(19) Uani 1 1 d .
Al1 Al 0.27527(5) 0.36397(4) 0.04557(3) 0.01727(18) Uani 1 1 d .
Al2 Al 0.32022(5) 0.22445(4) 0.06484(3) 0.01724(18) Uani 1 1 d .
N1 N 0.21960(12) 0.26779(10) 0.02867(7) 0.0141(5) Uani 1 1 d .
N2 N 0.19669(12) 0.37441(10) 0.09441(7) 0.0151(5) Uani 1 1 d .
N5 N 0.30187(12) 0.18878(10) -0.00642(8) 0.0179(5) Uani 1 1 d .
N4 N 0.11988(12) 0.25070(10) 0.12605(8) 0.0168(5) Uani 1 1 d .
N3 N 0.36428(12) 0.31507(10) 0.07281(8) 0.0193(5) Uani 1 1 d .
N6 N 0.14786(13) 0.41429(10) 0.16769(8) 0.0177(5) Uani 1 1 d .
C3 C 0.23373(15) 0.22487(12) -0.01325(9) 0.0160(6) Uani 1 1 d .
C11 C 0.17180(15) 0.50997(12) 0.10218(10) 0.0179(6) Uani 1 1 d .
C4 C 0.03329(16) 0.32865(14) 0.01984(10) 0.0263(7) Uani 1 1 d .
H4A H 0.0488 0.3494 -0.0121 0.039 Uiso 1 1 calc R
H4B H 0.0072 0.3656 0.0389 0.039 Uiso 1 1 calc R
H4C H -0.0024 0.2882 0.0119 0.039 Uiso 1 1 calc R
C6 C 0.17000(15) 0.43321(13) 0.12139(10) 0.0164(6) Uani 1 1 d .
C15 C 0.16886(16) 0.59677(13) 0.03096(10) 0.0220(6) Uani 1 1 d .
H15 H 0.1590 0.6060 -0.0046 0.026 Uiso 1 1 calc R
C16 C 0.15934(15) 0.52597(13) 0.04958(10) 0.0207(6) Uani 1 1 d .
H16 H 0.1442 0.4884 0.0261 0.025 Uiso 1 1 calc R
C61 C 0.07608(15) 0.19171(13) 0.14455(10) 0.0200(6) Uani 1 1 d .
C13 C 0.20230(16) 0.63811(13) 0.11775(10) 0.0248(6) Uani 1 1 d .
H13 H 0.2162 0.6757 0.1414 0.030 Uiso 1 1 calc R
C35 C 0.08664(18) 0.51736(14) 0.28181(10) 0.0271(7) Uani 1 1 d .
H35 H 0.1073 0.5315 0.3151 0.033 Uiso 1 1 calc R
C2 C 0.30754(17) 0.14840(13) 0.11627(10) 0.0249(7) Uani 1 1 d .
H6A H 0.2817 0.1064 0.0995 0.037 Uiso 1 1 calc R
H6B H 0.2759 0.1670 0.1426 0.037 Uiso 1 1 calc R
H6C H 0.3588 0.1341 0.1322 0.037 Uiso 1 1 calc R
C36 C 0.13494(16) 0.47944(13) 0.24999(10) 0.0225(6) Uani 1 1 d .
C31 C 0.10145(16) 0.45839(12) 0.19983(10) 0.0198(6) Uani 1 1 d .
C14 C 0.19302(15) 0.65473(13) 0.06464(10) 0.0199(6) Uani 1 1 d .
C12 C 0.19175(16) 0.56815(13) 0.13645(10) 0.0224(6) Uani 1 1 d .
H12 H 0.1980 0.5595 0.1723 0.027 Uiso 1 1 calc R
C17 C 0.21141(17) 0.73176(13) 0.04567(11) 0.0265(7) Uani 1 1 d .
C62 C 0.05257(16) 0.13055(14) 0.11170(11) 0.0253(6) Uani 1 1 d .
C41 C 0.44196(16) 0.34021(14) 0.08427(10) 0.0243(6) Uani 1 1 d .
C66 C 0.05389(16) 0.18978(14) 0.19653(11) 0.0265(7) Uani 1 1 d .
C37 C -0.01596(16) 0.45317(14) 0.12881(10) 0.0254(6) Uani 1 1 d .
H37 H 0.0247 0.4287 0.1101 0.030 Uiso 1 1 calc R
C51 C 0.34184(16) 0.15247(13) -0.04584(10) 0.0207(6) Uani 1 1 d .
C511 C 0.31979(17) 0.02941(14) -0.00069(11) 0.0298(7) Uani 1 1 d .
H511 H 0.2847 0.0610 0.0179 0.036 Uiso 1 1 calc R
C24 C 0.07392(17) 0.20827(15) -0.15254(10) 0.0305(7) Uani 1 1 d .
C22 C 0.16649(16) 0.15213(14) -0.08745(10) 0.0255(7) Uani 1 1 d .
H22 H 0.1938 0.1104 -0.0748 0.031 Uiso 1 1 calc R
C26 C 0.13637(17) 0.27964(14) -0.08092(10) 0.0270(7) Uani 1 1 d .
H26 H 0.1424 0.3245 -0.0635 0.032 Uiso 1 1 calc R
C32 C 0.02270(16) 0.47546(13) 0.18246(10) 0.0222(6) Uani 1 1 d .
C19 C 0.15890(19) 0.78760(14) 0.07178(12) 0.0378(8) Uani 1 1 d .
H19A H 0.1701 0.8365 0.0601 0.057 Uiso 1 1 calc R
H19B H 0.1699 0.7849 0.1090 0.057 Uiso 1 1 calc R
H19C H 0.1040 0.7763 0.0625 0.057 Uiso 1 1 calc R
C1 C 0.28062(17) 0.43001(14) -0.01404(11) 0.0300(7) Uani 1 1 d .
H5A H 0.2291 0.4509 -0.0234 0.045 Uiso 1 1 calc R
H5B H 0.2974 0.4028 -0.0431 0.045 Uiso 1 1 calc R
H5C H 0.3180 0.4688 -0.0049 0.045 Uiso 1 1 calc R
C34 C 0.00959(18) 0.53447(14) 0.26559(11) 0.0322(7) Uani 1 1 d .
H34 H -0.0215 0.5598 0.2877 0.039 Uiso 1 1 calc R
C33 C -0.02182(17) 0.51389(14) 0.21619(11) 0.0289(7) Uani 1 1 d .
H33 H -0.0741 0.5261 0.2053 0.035 Uiso 1 1 calc R
C310 C 0.22041(17) 0.46342(15) 0.26920(11) 0.0307(7) Uani 1 1 d .
H310 H 0.2441 0.4359 0.2417 0.037 Uiso 1 1 calc R
C5 C 0.28136(18) 0.29095(15) 0.20592(11) 0.0350(8) Uani 1 1 d .
H3A H 0.3060 0.3356 0.2192 0.052 Uiso 1 1 calc R
H3B H 0.3179 0.2642 0.1865 0.052 Uiso 1 1 calc R
H3C H 0.2670 0.2613 0.2345 0.052 Uiso 1 1 calc R
C57 C 0.35403(17) 0.07566(14) -0.04203(11) 0.0258(7) Uani 1 1 d .
C47 C 0.50838(17) 0.29270(15) 0.08080(12) 0.0326(7) Uani 1 1 d .
C21 C 0.17765(15) 0.21866(13) -0.06117(10) 0.0200(6) Uani 1 1 d .
C611 C 0.07429(17) 0.12264(14) 0.05645(11) 0.0286(7) Uani 1 1 d .
H611 H 0.1107 0.1630 0.0501 0.034 Uiso 1 1 calc R
C58 C 0.36078(19) 0.27631(15) -0.09160(12) 0.0378(8) Uani 1 1 d .
H58 H 0.3244 0.2917 -0.0661 0.045 Uiso 1 1 calc R
C23 C 0.11534(17) 0.14743(14) -0.13203(10) 0.0285(7) Uani 1 1 d .
H23 H 0.1083 0.1022 -0.1489 0.034 Uiso 1 1 calc R
C25 C 0.08613(17) 0.27486(14) -0.12635(10) 0.0298(7) Uani 1 1 d .
H25 H 0.0601 0.3169 -0.1396 0.036 Uiso 1 1 calc R
C42 C 0.45828(17) 0.41459(15) 0.10037(13) 0.0360(8) Uani 1 1 d .
C110 C 0.19793(19) 0.73997(14) -0.01357(11) 0.0367(8) Uani 1 1 d .
H11A H 0.2106 0.7894 -0.0233 0.055 Uiso 1 1 calc R
H11B H 0.1433 0.7297 -0.0248 0.055 Uiso 1 1 calc R
H11C H 0.2314 0.7059 -0.0299 0.055 Uiso 1 1 calc R
C56 C 0.39915(19) 0.04231(16) -0.07770(12) 0.0367(8) Uani 1 1 d .
H56 H 0.4076 -0.0083 -0.0757 0.044 Uiso 1 1 calc R
C67 C 0.07718(19) 0.24866(15) 0.23701(10) 0.0328(7) Uani 1 1 d .
H67 H 0.1085 0.2857 0.2201 0.039 Uiso 1 1 calc R
C711 C 0.49989(17) 0.21091(14) 0.07017(11) 0.0311(7) Uani 1 1 d .
H711 H 0.4445 0.2023 0.0569 0.037 Uiso 1 1 calc R
C48 C 0.39447(17) 0.46896(14) 0.11132(12) 0.0335(8) Uani 1 1 d .
H48 H 0.3434 0.4469 0.0987 0.040 Uiso 1 1 calc R
C53 C 0.4181(2) 0.15684(17) -0.11978(12) 0.0442(9) Uani 1 1 d .
H53 H 0.4396 0.1833 -0.1461 0.053 Uiso 1 1 calc R
C52 C 0.37299(18) 0.19363(15) -0.08519(11) 0.0303(7) Uani 1 1 d .
C65 C 0.0088(2) 0.13172(16) 0.21331(13) 0.0424(8) Uani 1 1 d .
H65 H -0.0057 0.1319 0.2474 0.051 Uiso 1 1 calc R
C54 C 0.4316(2) 0.08185(18) -0.11577(13) 0.0498(9) Uani 1 1 d .
H54 H 0.4627 0.0584 -0.1389 0.060 Uiso 1 1 calc R
C38 C -0.0447(2) 0.52007(16) 0.09687(12) 0.0465(9) Uani 1 1 d .
H38A H -0.0011 0.5534 0.0941 0.070 Uiso 1 1 calc R
H38B H -0.0857 0.5445 0.1138 0.070 Uiso 1 1 calc R
H38C H -0.0653 0.5046 0.0626 0.070 Uiso 1 1 calc R
C712 C 0.3857(2) 0.00116(16) 0.03927(11) 0.0436(9) Uani 1 1 d .
H71A H 0.3627 -0.0276 0.0654 0.065 Uiso 1 1 calc R
H71B H 0.4138 0.0423 0.0556 0.065 Uiso 1 1 calc R
H71C H 0.4219 -0.0289 0.0219 0.065 Uiso 1 1 calc R
C63 C 0.00736(19) 0.07406(16) 0.13097(13) 0.0418(8) Uani 1 1 d .
H63 H -0.0082 0.0348 0.1091 0.050 Uiso 1 1 calc R
C513 C 0.27008(19) -0.03539(14) -0.02426(13) 0.0433(9) Uani 1 1 d .
H51A H 0.2491 -0.0630 0.0033 0.065 Uiso 1 1 calc R
H51B H 0.3030 -0.0669 -0.0432 0.065 Uiso 1 1 calc R
H51C H 0.2271 -0.0168 -0.0476 0.065 Uiso 1 1 calc R
C29 C -0.0285(3) 0.27097(18) -0.21519(16) 0.0827(17) Uani 1 1 d .
H29A H -0.0559 0.2847 -0.1855 0.124 Uiso 1 1 calc R
H29B H -0.0665 0.2624 -0.2447 0.124 Uiso 1 1 calc R
H29C H 0.0067 0.3100 -0.2233 0.124 Uiso 1 1 calc R
C512 C 0.5147(2) 0.16718(17) 0.12083(13) 0.0473(9) Uani 1 1 d .
H51D H 0.5088 0.1155 0.1135 0.071 Uiso 1 1 calc R
H51E H 0.4771 0.1818 0.1447 0.071 Uiso 1 1 calc R
H51F H 0.5676 0.1767 0.1362 0.071 Uiso 1 1 calc R
C311 C 0.26981(19) 0.53359(17) 0.28012(12) 0.0451(9) Uani 1 1 d .
H31A H 0.3234 0.5204 0.2921 0.068 Uiso 1 1 calc R
H31B H 0.2472 0.5622 0.3065 0.068 Uiso 1 1 calc R
H31C H 0.2697 0.5621 0.2486 0.068 Uiso 1 1 calc R
C612 C 0.11752(19) 0.05058(15) 0.04721(13) 0.0421(8) Uani 1 1 d .
H61A H 0.1301 0.0485 0.0115 0.063 Uiso 1 1 calc R
H61B H 0.0840 0.0097 0.0542 0.063 Uiso 1 1 calc R
H61C H 0.1656 0.0483 0.0701 0.063 Uiso 1 1 calc R
C64 C -0.0149(2) 0.07430(17) 0.18086(14) 0.0533(10) Uani 1 1 d .
H64 H -0.0455 0.0362 0.1926 0.064 Uiso 1 1 calc R
C18 C 0.29916(18) 0.74962(16) 0.06217(12) 0.0419(8) Uani 1 1 d .
H18A H 0.3113 0.7982 0.0503 0.063 Uiso 1 1 calc R
H18B H 0.3325 0.7143 0.0469 0.063 Uiso 1 1 calc R
H18C H 0.3084 0.7476 0.0996 0.063 Uiso 1 1 calc R
C312 C 0.2257(2) 0.41515(18) 0.31788(12) 0.0533(10) Uani 1 1 d .
H31D H 0.2804 0.4058 0.3292 0.080 Uiso 1 1 calc R
H31E H 0.1989 0.3693 0.3100 0.080 Uiso 1 1 calc R
H31F H 0.2010 0.4400 0.3452 0.080 Uiso 1 1 calc R
C713 C 0.5513(2) 0.18174(17) 0.02919(13) 0.0492(9) Uani 1 1 d .
H71D H 0.5422 0.1298 0.0245 0.074 Uiso 1 1 calc R
H71E H 0.6062 0.1901 0.0405 0.074 Uiso 1 1 calc R
H71F H 0.5379 0.2068 -0.0033 0.074 Uiso 1 1 calc R
C45 C 0.6003(2) 0.3926(2) 0.10329(19) 0.0793(14) Uani 1 1 d .
H45 H 0.6521 0.4099 0.1084 0.095 Uiso 1 1 calc R
C28 C 0.0186(2) 0.20165(18) -0.20286(12) 0.0435(9) Uani 1 1 d .
C410 C 0.4007(2) 0.54242(16) 0.08287(16) 0.0649(12) Uani 1 1 d .
H41A H 0.3585 0.5744 0.0913 0.097 Uiso 1 1 calc R
H41B H 0.3967 0.5340 0.0458 0.097 Uiso 1 1 calc R
H41C H 0.4509 0.5650 0.0936 0.097 Uiso 1 1 calc R
C27 C -0.0439(2) 0.14038(18) -0.19499(15) 0.0678(13) Uani 1 1 d .
H27A H -0.0171 0.0946 -0.1870 0.102 Uiso 1 1 calc R
H27B H -0.0786 0.1350 -0.2265 0.102 Uiso 1 1 calc R
H27C H -0.0744 0.1539 -0.1667 0.102 Uiso 1 1 calc R
C613 C 0.0019(2) 0.13074(17) 0.01720(12) 0.0482(9) Uani 1 1 d .
H61D H 0.0177 0.1258 -0.0176 0.072 Uiso 1 1 calc R
H61E H -0.0216 0.1784 0.0211 0.072 Uiso 1 1 calc R
H61F H -0.0361 0.0931 0.0233 0.072 Uiso 1 1 calc R
C510 C 0.3213(3) 0.2956(2) -0.14587(13) 0.0711(12) Uani 1 1 d .
H51G H 0.2722 0.2691 -0.1519 0.107 Uiso 1 1 calc R
H51H H 0.3560 0.2821 -0.1719 0.107 Uiso 1 1 calc R
H51I H 0.3110 0.3476 -0.1478 0.107 Uiso 1 1 calc R
C59 C 0.4378(2) 0.31797(17) -0.07914(16) 0.0652(12) Uani 1 1 d .
H59A H 0.4281 0.3699 -0.0829 0.098 Uiso 1 1 calc R
H59B H 0.4756 0.3029 -0.1027 0.098 Uiso 1 1 calc R
H59C H 0.4584 0.3075 -0.0439 0.098 Uiso 1 1 calc R
C46 C 0.5847(2) 0.32019(19) 0.09000(16) 0.0610(11) Uani 1 1 d .
H46 H 0.6272 0.2884 0.0871 0.073 Uiso 1 1 calc R
C68 C 0.1296(3) 0.21718(19) 0.28207(14) 0.0900(18) Uani 1 1 d .
H68A H 0.1444 0.2556 0.3067 0.135 Uiso 1 1 calc R
H68B H 0.1764 0.1965 0.2694 0.135 Uiso 1 1 calc R
H68C H 0.1013 0.1794 0.2988 0.135 Uiso 1 1 calc R
C39 C -0.0826(2) 0.3983(2) 0.13345(13) 0.0621(11) Uani 1 1 d .
H39A H -0.1052 0.3848 0.0992 0.093 Uiso 1 1 calc R
H39B H -0.1227 0.4203 0.1526 0.093 Uiso 1 1 calc R
H39C H -0.0619 0.3552 0.1515 0.093 Uiso 1 1 calc R
C210 C 0.0631(3) 0.1765(3) -0.24687(15) 0.1094(19) Uani 1 1 d .
H21A H 0.0919 0.1324 -0.2369 0.164 Uiso 1 1 calc R
H21B H 0.0997 0.2143 -0.2553 0.164 Uiso 1 1 calc R
H21C H 0.0265 0.1667 -0.2768 0.164 Uiso 1 1 calc R
C69 C 0.0066(2) 0.28763(19) 0.25587(16) 0.0726(12) Uani 1 1 d .
H69A H 0.0245 0.3248 0.2808 0.109 Uiso 1 1 calc R
H69B H -0.0261 0.2527 0.2720 0.109 Uiso 1 1 calc R
H69C H -0.0237 0.3103 0.2268 0.109 Uiso 1 1 calc R
C43 C 0.5366(2) 0.43860(18) 0.10880(16) 0.0643(12) Uani 1 1 d .
H43 H 0.5463 0.4874 0.1185 0.077 Uiso 1 1 calc R
C49 C 0.3929(2) 0.4814(2) 0.16980(14) 0.0677(12) Uani 1 1 d .
H49A H 0.3518 0.5161 0.1758 0.102 Uiso 1 1 calc R
H49B H 0.4433 0.5003 0.1840 0.102 Uiso 1 1 calc R
H49C H 0.3825 0.4355 0.1865 0.102 Uiso 1 1 calc R
C74 C 0.2334(4) 0.8874(4) 0.7901(3) 0.139(2) Uani 1 1 d .
H74A H 0.2688 0.8632 0.7678 0.167 Uiso 1 1 calc R
H74B H 0.1805 0.8858 0.7721 0.167 Uiso 1 1 calc R
C73 C 0.2567(4) 0.9628(5) 0.7953(4) 0.177(4) Uani 1 1 d .
H73A H 0.3129 0.9638 0.8069 0.213 Uiso 1 1 calc R
H73B H 0.2289 0.9841 0.8230 0.213 Uiso 1 1 calc R
C76 C 0.2104(5) 0.7691(4) 0.8309(3) 0.198(4) Uani 1 1 d .
H76A H 0.2144 0.7448 0.8642 0.297 Uiso 1 1 calc R
H76B H 0.2451 0.7454 0.8085 0.297 Uiso 1 1 calc R
H76C H 0.1567 0.7662 0.8154 0.297 Uiso 1 1 calc R
C71 C 0.2763(4) 1.0859(5) 0.7593(3) 0.182(3) Uani 1 1 d .
H71G H 0.2665 1.1148 0.7281 0.273 Uiso 1 1 calc R
H71H H 0.3324 1.0830 0.7688 0.273 Uiso 1 1 calc R
H71I H 0.2509 1.1086 0.7872 0.273 Uiso 1 1 calc R
C75 C 0.2326(4) 0.8444(5) 0.8377(3) 0.168(3) Uani 1 1 d .
H75A H 0.2852 0.8463 0.8562 0.202 Uiso 1 1 calc R
H75B H 0.1963 0.8676 0.8598 0.202 Uiso 1 1 calc R
C72 C 0.2443(5) 1.0114(4) 0.7500(4) 0.189(4) Uani 1 1 d .
H72A H 0.1877 1.0150 0.7398 0.227 Uiso 1 1 calc R
H72B H 0.2690 0.9896 0.7210 0.227 Uiso 1 1 calc R

loop_
_atom_site_aniso_label
_atom_site_aniso_U_11
_atom_site_aniso_U_22
_atom_site_aniso_U_33
_atom_site_aniso_U_23
_atom_site_aniso_U_13
_atom_site_aniso_U_12
Al3 0.0164(4) 0.0158(4) 0.0147(4) -0.0022(3) 0.0027(3) 0.0007(3)
Al4 0.0229(5) 0.0168(4) 0.0146(4) -0.0011(3) 0.0019(3) 0.0015(3)
Al1 0.0184(4) 0.0146(4) 0.0196(4) -0.0003(3) 0.0057(3) 0.0011(3)
Al2 0.0200(4) 0.0162(4) 0.0160(4) 0.0005(3) 0.0039(3) 0.0029(3)
N1 0.0181(12) 0.0109(10) 0.0142(11) -0.0014(8) 0.0057(9) 0.0011(9)
N2 0.0170(12) 0.0120(10) 0.0167(12) -0.0038(8) 0.0038(9) 0.0006(9)
N5 0.0220(13) 0.0158(10) 0.0166(12) 0.0000(9) 0.0063(9) 0.0050(9)
N4 0.0200(12) 0.0168(10) 0.0145(12) -0.0010(8) 0.0068(9) -0.0010(9)
N3 0.0159(12) 0.0178(11) 0.0246(13) -0.0007(9) 0.0043(9) 0.0016(9)
N6 0.0217(13) 0.0157(10) 0.0159(12) -0.0037(9) 0.0019(9) 0.0019(9)
C3 0.0227(15) 0.0118(12) 0.0145(14) 0.0033(10) 0.0063(11) -0.0022(11)
C11 0.0140(14) 0.0176(13) 0.0224(16) -0.0024(11) 0.0032(11) 0.0005(11)
C4 0.0257(17) 0.0243(14) 0.0281(17) -0.0043(12) -0.0022(12) 0.0024(12)
C6 0.0132(14) 0.0202(13) 0.0152(15) -0.0020(11) -0.0011(11) -0.0015(11)
C15 0.0252(16) 0.0221(14) 0.0188(15) 0.0007(11) 0.0028(12) 0.0015(12)
C16 0.0230(16) 0.0169(13) 0.0225(16) -0.0057(11) 0.0034(12) 0.0018(11)
C61 0.0168(14) 0.0191(13) 0.0248(16) -0.0002(11) 0.0051(11) 0.0013(11)
C13 0.0318(17) 0.0179(13) 0.0252(16) -0.0088(11) 0.0052(13) -0.0046(12)
C35 0.0367(19) 0.0278(15) 0.0172(16) -0.0093(12) 0.0038(13) -0.0032(14)
C2 0.0313(17) 0.0210(14) 0.0224(16) -0.0004(11) 0.0035(12) 0.0068(12)
C36 0.0300(17) 0.0168(13) 0.0212(16) -0.0033(11) 0.0046(12) -0.0020(12)
C31 0.0309(17) 0.0133(12) 0.0166(15) -0.0009(10) 0.0087(12) -0.0006(12)
C14 0.0176(15) 0.0180(13) 0.0246(16) 0.0003(11) 0.0046(11) 0.0026(11)
C12 0.0284(17) 0.0203(13) 0.0185(15) -0.0012(11) 0.0032(12) 0.0005(12)
C17 0.0300(17) 0.0208(14) 0.0289(17) 0.0020(12) 0.0036(13) -0.0055(13)
C62 0.0250(17) 0.0220(14) 0.0304(17) -0.0034(12) 0.0109(13) -0.0048(12)
C41 0.0194(16) 0.0221(14) 0.0321(17) -0.0011(12) 0.0062(12) -0.0005(12)
C66 0.0269(17) 0.0263(15) 0.0283(17) 0.0041(12) 0.0131(13) 0.0016(13)
C37 0.0256(17) 0.0301(15) 0.0206(16) -0.0052(12) 0.0030(12) 0.0001(13)
C51 0.0229(16) 0.0245(14) 0.0152(15) -0.0032(11) 0.0039(12) 0.0048(12)
C511 0.0367(19) 0.0198(14) 0.0341(18) -0.0027(12) 0.0101(14) 0.0072(13)
C24 0.0328(18) 0.0374(17) 0.0206(16) -0.0025(13) -0.0009(13) 0.0037(14)
C22 0.0286(17) 0.0207(14) 0.0275(17) -0.0022(11) 0.0033(13) 0.0050(12)
C26 0.0361(18) 0.0208(14) 0.0240(16) -0.0042(11) 0.0024(13) 0.0051(13)
C32 0.0283(17) 0.0167(13) 0.0224(16) -0.0016(11) 0.0068(12) -0.0007(12)
C19 0.052(2) 0.0207(15) 0.041(2) 0.0023(13) 0.0040(16) 0.0006(14)
C1 0.0333(18) 0.0241(15) 0.0341(18) 0.0033(12) 0.0106(14) 0.0019(13)
C34 0.038(2) 0.0333(16) 0.0272(18) -0.0101(13) 0.0131(14) -0.0001(14)
C33 0.0285(18) 0.0305(16) 0.0291(18) -0.0006(13) 0.0093(13) 0.0039(13)
C310 0.0350(19) 0.0351(16) 0.0216(17) -0.0139(13) 0.0012(13) 0.0062(14)
C5 0.038(2) 0.0368(17) 0.0281(18) -0.0112(13) -0.0060(14) 0.0125(14)
C57 0.0272(17) 0.0260(15) 0.0243(17) -0.0075(12) 0.0028(13) 0.0069(13)
C47 0.0189(16) 0.0301(16) 0.050(2) 0.0001(14) 0.0066(14) 0.0021(13)
C21 0.0223(15) 0.0222(14) 0.0162(14) -0.0003(11) 0.0059(11) 0.0021(12)
C611 0.0315(18) 0.0212(14) 0.0340(18) -0.0058(12) 0.0081(13) -0.0113(13)
C58 0.050(2) 0.0330(17) 0.0354(19) 0.0112(14) 0.0301(15) 0.0082(16)
C23 0.0354(19) 0.0254(15) 0.0244(17) -0.0060(12) 0.0011(13) 0.0006(13)
C25 0.0366(19) 0.0288(15) 0.0228(17) 0.0026(12) -0.0046(13) 0.0091(14)
C42 0.0182(17) 0.0270(16) 0.062(2) -0.0056(14) 0.0001(15) -0.0007(13)
C110 0.049(2) 0.0241(15) 0.037(2) 0.0095(13) 0.0054(15) -0.0040(14)
C56 0.045(2) 0.0298(16) 0.037(2) -0.0057(14) 0.0128(15) 0.0126(15)
C67 0.049(2) 0.0299(16) 0.0216(17) 0.0042(12) 0.0146(14) 0.0008(14)
C711 0.0212(16) 0.0309(16) 0.0425(19) -0.0002(13) 0.0093(13) 0.0084(13)
C48 0.0208(17) 0.0225(15) 0.056(2) -0.0097(13) -0.0029(14) -0.0025(13)
C53 0.057(2) 0.047(2) 0.033(2) 0.0064(15) 0.0290(16) 0.0091(17)
C52 0.0349(18) 0.0338(16) 0.0236(17) 0.0000(13) 0.0102(13) 0.0089(14)
C65 0.051(2) 0.0431(19) 0.037(2) 0.0048(15) 0.0243(16) -0.0087(17)
C54 0.060(3) 0.050(2) 0.044(2) -0.0072(17) 0.0265(18) 0.0218(18)
C38 0.054(2) 0.049(2) 0.034(2) -0.0012(15) -0.0059(17) 0.0172(17)
C712 0.058(2) 0.0352(18) 0.037(2) 0.0007(14) 0.0051(17) 0.0165(16)
C63 0.048(2) 0.0313(17) 0.048(2) -0.0062(15) 0.0196(17) -0.0163(15)
C513 0.048(2) 0.0202(15) 0.063(2) -0.0068(14) 0.0120(17) 0.0043(15)
C29 0.104(4) 0.048(2) 0.082(3) 0.008(2) -0.069(3) -0.002(2)
C512 0.042(2) 0.0465(19) 0.053(2) 0.0041(16) 0.0019(17) 0.0043(17)
C311 0.040(2) 0.056(2) 0.039(2) -0.0227(16) -0.0032(16) 0.0031(17)
C612 0.041(2) 0.0365(18) 0.051(2) -0.0153(15) 0.0181(16) -0.0039(15)
C64 0.065(3) 0.0401(19) 0.061(3) 0.0001(18) 0.035(2) -0.0268(18)
C18 0.038(2) 0.0390(18) 0.048(2) 0.0111(15) 0.0022(16) -0.0160(15)
C312 0.062(3) 0.058(2) 0.038(2) 0.0076(17) -0.0023(18) 0.0180(19)
C713 0.043(2) 0.050(2) 0.059(2) -0.0017(17) 0.0259(18) 0.0107(17)
C45 0.017(2) 0.051(2) 0.169(5) -0.023(3) 0.006(2) -0.0082(18)
C28 0.046(2) 0.057(2) 0.0254(19) -0.0055(15) -0.0118(15) 0.0059(18)
C410 0.038(2) 0.0338(19) 0.124(4) 0.015(2) 0.009(2) -0.0036(17)
C27 0.058(3) 0.058(2) 0.080(3) -0.007(2) -0.031(2) -0.002(2)
C613 0.055(2) 0.0435(19) 0.044(2) -0.0028(15) -0.0067(18) -0.0035(17)
C510 0.097(3) 0.072(3) 0.048(3) 0.025(2) 0.033(2) 0.042(2)
C59 0.055(3) 0.0331(19) 0.114(4) 0.008(2) 0.042(2) 0.0010(18)
C46 0.0192(19) 0.049(2) 0.114(3) -0.011(2) 0.005(2) 0.0072(16)
C68 0.148(5) 0.056(2) 0.056(3) 0.009(2) -0.047(3) -0.011(3)
C39 0.065(3) 0.083(3) 0.039(2) -0.0169(19) 0.0102(19) -0.042(2)
C210 0.072(3) 0.228(6) 0.026(2) -0.015(3) -0.006(2) 0.013(4)
C69 0.083(3) 0.049(2) 0.094(3) -0.025(2) 0.056(3) -0.005(2)
C43 0.022(2) 0.0354(19) 0.134(4) -0.021(2) 0.000(2) -0.0036(16)
C49 0.057(3) 0.079(3) 0.066(3) -0.018(2) -0.001(2) 0.020(2)
C74 0.079(5) 0.169(7) 0.167(7) 0.011(6) -0.005(4) -0.011(5)
C73 0.089(6) 0.182(9) 0.256(11) 0.030(8) -0.014(6) -0.025(6)
C76 0.178(8) 0.180(8) 0.221(9) 0.009(6) -0.071(7) -0.054(6)
C71 0.122(7) 0.230(9) 0.197(8) -0.036(7) 0.032(6) 0.027(6)
C75 0.103(6) 0.205(8) 0.185(8) 0.017(7) -0.054(5) -0.026(5)
C72 0.130(7) 0.120(6) 0.328(14) -0.013(7) 0.074(8) -0.009(5)

loop_
_atom_type_symbol
_atom_type_description
_atom_type_scat_dispersion_real
_atom_type_scat_dispersion_imag
_atom_type_scat_source
C C 0.0033 0.0016 'International Tables Vol C Tables 4.2.6.8 and 6.1.1.4'
H H 0.0000 0.0000 'International Tables Vol C Tables 4.2.6.8 and 6.1.1.4'
Al Al 0.0645 0.0514 'International Tables Vol C Tables 4.2.6.8 and 6.1.1.4'
N N 0.0061 0.0033 'International Tables Vol C Tables 4.2.6.8 and 6.1.1.4'

loop_
_geom_angle_atom_site_label_1
_geom_angle_atom_site_label_2
_geom_angle_atom_site_label_3
_geom_angle
N4 Al3 N1 115.00(9)
N4 Al3 C4 121.49(12)
N1 Al3 C4 119.31(11)
N4 Al3 N2 91.26(9)
N1 Al3 N2 83.76(9)
C4 Al3 N2 114.12(10)
N4 Al3 Al4 42.28(6)
N1 Al3 Al4 101.74(6)
C4 Al3 Al4 134.70(9)
N2 Al3 Al4 49.11(6)
N4 Al3 Al1 116.70(7)
N1 Al3 Al1 44.16(6)
C4 Al3 Al1 116.70(9)
N2 Al3 Al1 41.65(6)
Al4 Al3 Al1 79.27(3)
N4 Al4 C5 127.09(11)
N4 Al4 N6 115.96(9)
C5 Al4 N6 115.00(10)
N4 Al4 N2 91.33(9)
C5 Al4 N2 119.93(12)
N6 Al4 N2 68.59(8)
N4 Al4 C6 108.87(8)
C5 Al4 C6 121.23(11)
N6 Al4 C6 33.74(9)
N2 Al4 C6 35.03(8)
N4 Al4 Al3 43.12(7)
C5 Al4 Al3 139.57(10)
N6 Al4 Al3 96.69(6)
N2 Al4 Al3 48.33(5)
C6 Al4 Al3 72.88(6)
N3 Al1 N2 113.08(10)
N3 Al1 C1 120.14(12)
N2 Al1 C1 122.45(11)
N3 Al1 N1 90.84(8)
N2 Al1 N1 83.61(9)
C1 Al1 N1 114.63(10)
N3 Al1 Al2 42.36(6)
N2 Al1 Al2 100.04(6)
C1 Al1 Al2 133.85(9)
N1 Al1 Al2 48.62(6)
N3 Al1 Al3 115.18(7)
N2 Al1 Al3 44.24(6)
C1 Al1 Al3 119.36(9)
N1 Al1 Al3 41.41(6)
Al2 Al1 Al3 77.85(3)
N3 Al2 C2 129.83(10)
N3 Al2 N5 116.03(10)
C2 Al2 N5 112.86(10)
N3 Al2 N1 91.11(8)
C2 Al2 N1 116.76(11)
N5 Al2 N1 68.89(8)
N3 Al2 C3 107.98(8)
C2 Al2 C3 118.79(10)
N5 Al2 C3 33.87(8)
N1 Al2 C3 35.11(8)
N3 Al2 Al1 42.99(6)
C2 Al2 Al1 138.88(9)
N5 Al2 Al1 97.03(6)
N1 Al2 Al1 48.26(6)
C3 Al2 Al1 72.40(6)
C3 N1 Al3 134.57(16)
C3 N1 Al1 123.53(17)
Al3 N1 Al1 94.43(8)
C3 N1 Al2 86.62(14)
Al3 N1 Al2 125.33(10)
Al1 N1 Al2 83.12(8)
C6 N2 Al1 133.41(17)
C6 N2 Al3 124.67(16)
Al1 N2 Al3 94.11(8)
C6 N2 Al4 86.41(15)
Al1 N2 Al4 127.27(10)
Al3 N2 Al4 82.56(8)
C3 N5 C51 126.6(2)
C3 N5 Al2 91.33(15)
C51 N5 Al2 141.03(17)
C61 N4 Al4 130.54(17)
C61 N4 Al3 134.80(16)
Al4 N4 Al3 94.60(10)
C41 N3 Al2 133.68(17)
C41 N3 Al1 130.35(17)
Al2 N3 Al1 94.66(10)
C6 N6 C31 125.9(2)
C6 N6 Al4 91.78(15)
C31 N6 Al4 141.60(17)
N5 C3 N1 112.9(2)
N5 C3 C21 123.7(2)
N1 C3 C21 123.4(2)
N5 C3 Al2 54.81(12)
N1 C3 Al2 58.28(11)
C21 C3 Al2 175.18(17)
C16 C11 C12 117.7(2)
C16 C11 C6 121.3(2)
C12 C11 C6 120.8(2)
N6 C6 N2 112.7(2)
N6 C6 C11 124.1(2)
N2 C6 C11 123.1(2)
N6 C6 Al4 54.48(12)
N2 C6 Al4 58.57(12)
C11 C6 Al4 170.43(17)
C16 C15 C14 121.3(2)
C11 C16 C15 121.4(2)
N4 C61 C66 121.9(2)
N4 C61 C62 121.2(2)
C66 C61 C62 117.0(2)
C12 C13 C14 122.4(2)
C34 C35 C36 121.9(2)
C35 C36 C31 117.5(2)
C35 C36 C310 119.9(2)
C31 C36 C310 122.6(2)
C32 C31 C36 121.5(2)
C32 C31 N6 119.6(2)
C36 C31 N6 118.8(2)
C13 C14 C15 116.4(2)
C13 C14 C17 120.3(2)
C15 C14 C17 123.3(2)
C13 C12 C11 120.6(2)
C14 C17 C110 113.1(2)
C14 C17 C18 108.9(2)
C110 C17 C18 107.9(2)
C14 C17 C19 108.8(2)
C110 C17 C19 109.3(2)
C18 C17 C19 108.7(2)
C63 C62 C61 119.5(3)
C63 C62 C611 116.9(2)
C61 C62 C611 123.6(2)
N3 C41 C47 121.4(2)
N3 C41 C42 121.5(2)
C47 C41 C42 117.1(2)
C65 C66 C61 120.6(2)
C65 C66 C67 115.8(3)
C61 C66 C67 123.6(2)
C39 C37 C38 111.3(3)
C39 C37 C32 111.3(2)
C38 C37 C32 111.5(2)
C52 C51 C57 121.0(3)
C52 C51 N5 120.0(2)
C57 C51 N5 118.8(2)
C57 C511 C712 110.8(3)
C57 C511 C513 112.3(2)
C712 C511 C513 110.3(2)
C23 C24 C25 117.4(2)
C23 C24 C28 120.5(2)
C25 C24 C28 122.0(2)
C23 C22 C21 120.5(2)
C21 C26 C25 120.8(2)
C33 C32 C31 117.8(2)
C33 C32 C37 119.0(2)
C31 C32 C37 123.1(2)
C35 C34 C33 119.7(3)
C34 C33 C32 121.6(3)
C36 C310 C312 111.2(3)
C36 C310 C311 112.9(2)
C312 C310 C311 109.7(2)
C56 C57 C51 118.2(3)
C56 C57 C511 119.5(2)
C51 C57 C511 122.3(2)
C46 C47 C41 120.0(3)
C46 C47 C711 117.1(3)
C41 C47 C711 122.8(2)
C26 C21 C22 118.5(2)
C26 C21 C3 120.4(2)
C22 C21 C3 121.1(2)
C62 C611 C613 111.4(3)
C62 C611 C612 112.9(2)
C613 C611 C612 110.3(2)
C59 C58 C52 111.3(3)
C59 C58 C510 112.0(3)
C52 C58 C510 111.6(3)
C22 C23 C24 121.7(2)
C26 C25 C24 121.1(2)
C43 C42 C41 119.7(3)
C43 C42 C48 116.9(2)
C41 C42 C48 123.3(2)
C54 C56 C57 121.7(3)
C69 C67 C68 111.1(3)
C69 C67 C66 112.8(3)
C68 C67 C66 111.0(2)
C47 C711 C713 114.6(3)
C47 C711 C512 110.5(2)
C713 C711 C512 110.5(2)
C42 C48 C49 111.0(2)
C42 C48 C410 113.6(3)
C49 C48 C410 110.6(3)
C54 C53 C52 121.4(3)
C53 C52 C51 118.0(3)
C53 C52 C58 118.7(3)
C51 C52 C58 123.3(3)
C64 C65 C66 121.6(3)
C56 C54 C53 119.7(3)
C64 C63 C62 122.4(3)
C63 C64 C65 118.9(3)
C46 C45 C43 118.0(3)
C210 C28 C29 113.0(3)
C210 C28 C24 110.7(3)
C29 C28 C24 112.5(2)
C210 C28 C27 106.0(3)
C29 C28 C27 105.7(3)
C24 C28 C27 108.4(3)
C45 C46 C47 122.8(3)
C45 C43 C42 122.3(3)
C73 C74 C75 117.5(8)
C74 C73 C72 119.2(8)
C76 C75 C74 115.8(7)
C73 C72 C71 113.7(9)

loop_
_geom_bond_atom_site_label_1
_geom_bond_atom_site_label_2
_geom_bond_distance
Al3 N4 1.833(2)
Al3 N1 1.910(2)
Al3 C4 1.945(2)
Al3 N2 2.0133(19)
Al3 Al4 2.6725(10)
Al3 Al1 2.8783(11)
Al4 N4 1.804(2)
Al4 C5 1.932(3)
Al4 N6 1.941(2)
Al4 N2 2.038(2)
Al4 C6 2.383(2)
Al1 N3 1.831(2)
Al1 N2 1.918(2)
Al1 C1 1.953(3)
Al1 N1 2.0113(19)
Al1 Al2 2.6762(10)
Al2 N3 1.809(2)
Al2 C2 1.936(3)
Al2 N5 1.940(2)
Al2 N1 2.023(2)
Al2 C3 2.374(2)
N1 C3 1.367(3)
N2 C6 1.371(3)
N5 C3 1.323(3)
N5 C51 1.428(3)
N4 C61 1.408(3)
N3 C41 1.396(3)
N6 C6 1.324(3)
N6 C31 1.434(3)
C3 C21 1.489(3)
C11 C16 1.380(3)
C11 C12 1.396(3)
C11 C6 1.479(3)
C15 C16 1.385(3)
C15 C14 1.399(3)
C61 C66 1.420(4)
C61 C62 1.429(3)
C13 C12 1.374(3)
C13 C14 1.393(3)
C35 C34 1.367(4)
C35 C36 1.389(4)
C36 C31 1.413(3)
C36 C310 1.512(4)
C31 C32 1.400(3)
C14 C17 1.521(3)
C17 C110 1.526(4)
C17 C18 1.540(4)
C17 C19 1.540(4)
C62 C63 1.396(4)
C62 C611 1.505(4)
C41 C47 1.425(4)
C41 C42 1.431(4)
C66 C65 1.392(4)
C66 C67 1.518(4)
C37 C39 1.515(4)
C37 C38 1.520(4)
C37 C32 1.526(3)
C51 C52 1.398(4)
C51 C57 1.411(3)
C511 C57 1.510(4)
C511 C712 1.534(4)
C511 C513 1.537(4)
C24 C23 1.386(4)
C24 C25 1.389(3)
C24 C28 1.530(4)
C22 C23 1.374(3)
C22 C21 1.387(3)
C26 C21 1.380(3)
C26 C25 1.383(3)
C32 C33 1.386(4)
C34 C33 1.382(4)
C310 C312 1.523(4)
C310 C311 1.534(4)
C57 C56 1.384(4)
C47 C46 1.383(4)
C47 C711 1.513(4)
C611 C613 1.521(4)
C611 C612 1.527(4)
C58 C59 1.514(4)
C58 C52 1.521(4)
C58 C510 1.531(4)
C42 C43 1.392(4)
C42 C48 1.507(4)
C56 C54 1.368(4)
C67 C69 1.504(4)
C67 C68 1.505(4)
C711 C713 1.519(4)
C711 C512 1.526(4)
C48 C49 1.522(4)
C48 C410 1.528(4)
C53 C54 1.382(4)
C53 C52 1.393(4)
C65 C64 1.371(4)
C63 C64 1.368(4)
C29 C28 1.507(4)
C45 C46 1.377(4)
C45 C43 1.380(5)
C28 C210 1.485(5)
C28 C27 1.559(5)
C74 C73 1.426(8)
C74 C75 1.452(8)
C73 C72 1.460(10)
C76 C75 1.424(8)
C71 C72 1.467(8)
